data_7022306
loop_
_publ_author_name
'Basu Baul, Tushar S.'
'Kundu, Sajal'
'Mitra, Sivaprasad'
'H\"opfl, Herbert'
'Tiekink, Edward R. T.'
'Linden, Anthony'

_publ_section_title
;
 The influence of counter ion and ligand methyl substitution on the
 solid-state structures and photophysical properties of mercury(II)
 complexes with (E)-N-(pyridin-2-ylmethylidene)arylamines.
;
_journal_issue 5
_journal_name_full 'Dalton transactions (Cambridge, England : 2003)'
_journal_page_first 1905
_journal_page_last 1920
_journal_paper_doi 10.1039/c2dt32283h
_journal_volume 42
_journal_year 2013
_chemical_formula_moiety 'C12 H10 Hg I2 N2'
_chemical_formula_sum 'C12 H10 Hg I2 N2'
_chemical_formula_weight 636.53
_chemical_name_systematic
;
?
;
_space_group_IT_number 14
_symmetry_cell_setting monoclinic
_symmetry_Int_Tables_number 14
_symmetry_space_group_name_Hall '-P 2yn'
_symmetry_space_group_name_H-M 'P 1 21/n 1'
_atom_sites_solution_hydrogens geom
_atom_sites_solution_primary direct
_atom_sites_solution_secondary difmap
_audit_creation_date 2010-Oct-28
_audit_creation_method SHELXL-97
_cell_angle_alpha 90.00
_cell_angle_beta 90.8269(13)
_cell_angle_gamma 90.00
_cell_formula_units_Z 4
_cell_length_a 12.68311(19)
_cell_length_b 7.13335(10)
_cell_length_c 15.9101(2)
_cell_measurement_reflns_used 13098
_cell_measurement_temperature 160(1)
_cell_measurement_theta_max 32.3587
_cell_measurement_theta_min 2.0639
_cell_volume 1439.29(3)
_computing_cell_refinement
;
CrysAlisPro, Oxford Diffraction Ltd.,
Version 1.171.34.40 (release 27-08-2010 CrysAlis171 .NET)
(compiled Aug 27 2010,11:50:40)
;
_computing_data_collection
;
CrysAlisPro, Oxford Diffraction Ltd.,
Version 1.171.34.40 (release 27-08-2010 CrysAlis171 .NET)
(compiled Aug 27 2010,11:50:40)
;
_computing_data_reduction
;
CrysAlisPro, Oxford Diffraction Ltd.,
Version 1.171.34.40 (release 27-08-2010 CrysAlis171 .NET)
(compiled Aug 27 2010,11:50:40)
;
_computing_molecular_graphics 'ORTEPII (Johnson, 1976)'
_computing_publication_material 'SHELXL97 and PLATON (Spek, 2003)'
_computing_structure_refinement 'SHELXL97 (Sheldrick, 2008)'
_computing_structure_solution 'SIR92 (Altomare et al., 1994)'
_diffrn_ambient_temperature 160(1)
_diffrn_detector 'Atlas CCD camera on k goniostat'
_diffrn_detector_area_resol_mean 10.3801
_diffrn_measured_fraction_theta_full 0.999
_diffrn_measured_fraction_theta_max 0.935
_diffrn_measurement_device_type 'Oxford Diffraction SuperNova, dual radiation diffractometer'
_diffrn_measurement_method '\w scans'
_diffrn_radiation_monochromator mirror
_diffrn_radiation_source 'SuperNova (Mo) X-ray Source'
_diffrn_radiation_type 'Mo K\a'
_diffrn_radiation_wavelength 0.71073
_diffrn_reflns_av_R_equivalents 0.0348
_diffrn_reflns_av_sigmaI/netI 0.0255
_diffrn_reflns_limit_h_max 18
_diffrn_reflns_limit_h_min -18
_diffrn_reflns_limit_k_max 10
_diffrn_reflns_limit_k_min -10
_diffrn_reflns_limit_l_max 22
_diffrn_reflns_limit_l_min -23
_diffrn_reflns_number 22859
_diffrn_reflns_theta_full 30.01
_diffrn_reflns_theta_max 32.43
_diffrn_reflns_theta_min 3.13
_diffrn_standards_decay_% 0
_diffrn_standards_number 0
_exptl_absorpt_coefficient_mu 14.958
_exptl_absorpt_correction_T_max 0.336
_exptl_absorpt_correction_T_min 0.168
_exptl_absorpt_correction_type analytical
_exptl_absorpt_process_details
;
CrysAlisPro, Oxford Diffraction Ltd.,
Version 1.171.34.40 (release 27-08-2010 CrysAlis171 .NET)
(compiled Aug 27 2010,11:50:40)
Analytical numeric absorption correction using a multifaceted crystal
model based on expressions derived by R.C. Clark & J.S. Reid.
(Clark, R. C. & Reid, J. S. (1995). Acta Cryst. A51, 887-897)
;
_exptl_crystal_colour pale-yellow
_exptl_crystal_density_diffrn 2.938
_exptl_crystal_density_method 'not measured'
_exptl_crystal_description prism
_exptl_crystal_F_000 1128
_exptl_crystal_size_max 0.15
_exptl_crystal_size_mid 0.15
_exptl_crystal_size_min 0.10
_refine_diff_density_max 5.318
_refine_diff_density_min -1.494
_refine_diff_density_rms 0.162
_refine_ls_extinction_coef 0.00027(7)
_refine_ls_extinction_expression Fc^*^=kFc[1+0.001xFc^2^\l^3^/sin(2\q)]^-1/4^
_refine_ls_extinction_method SHELXL97
_refine_ls_goodness_of_fit_ref 1.046
_refine_ls_hydrogen_treatment constr
_refine_ls_matrix_type full
_refine_ls_number_parameters 155
_refine_ls_number_reflns 4846
_refine_ls_number_restraints 0
_refine_ls_restrained_S_all 1.046
_refine_ls_R_factor_all 0.0321
_refine_ls_R_factor_gt 0.0272
_refine_ls_shift/su_max 0.003
_refine_ls_shift/su_mean 0.000
_refine_ls_structure_factor_coef Fsqd
_refine_ls_weighting_details 'w=1/[\s^2^(Fo^2^)+(0.0272P)^2^+3.6107P] where P=(Fo^2^+2Fc^2^)/3'
_refine_ls_weighting_scheme calc
_refine_ls_wR_factor_gt 0.0631
_refine_ls_wR_factor_ref 0.0660
_reflns_number_gt 4367
_reflns_number_total 4851
_reflns_threshold_expression 'I > 2\s(I)'
_cod_data_source_file c2dt32283h.txt
_cod_data_source_block 3
_cod_original_cell_volume 1439.28(4)
_cod_database_code 7022306

loop_
_symmetry_equiv_pos_as_xyz
'x, y, z'
'-x+1/2, y+1/2, -z+1/2'
'-x, -y, -z'
'x-1/2, -y-1/2, z-1/2'

loop_
_atom_site_label
_atom_site_type_symbol
_atom_site_fract_x
_atom_site_fract_y
_atom_site_fract_z
_atom_site_U_iso_or_equiv
_atom_site_adp_type
_atom_site_occupancy
_atom_site_symmetry_multiplicity
_atom_site_calc_flag
_atom_site_refinement_flags
C1 C 0.6202(3) 0.7003(5) 0.0424(2) 0.0246(7) Uani 1 1 d .
C2 C 0.6641(3) 0.7751(6) -0.0297(3) 0.0285(8) Uani 1 1 d .
H2 H 0.6204 0.8292 -0.0722 0.034 Uiso 1 1 calc R
C3 C 0.7728(3) 0.7697(6) -0.0387(3) 0.0300(8) Uani 1 1 d .
H3 H 0.8049 0.8205 -0.0872 0.036 Uiso 1 1 calc R
C4 C 0.8330(3) 0.6890(6) 0.0242(3) 0.0311(8) Uani 1 1 d .
H4 H 0.9075 0.6823 0.0195 0.037 Uiso 1 1 calc R
C5 C 0.7839(3) 0.6177(6) 0.0946(3) 0.0312(9) Uani 1 1 d .
H5 H 0.8260 0.5633 0.1380 0.037 Uiso 1 1 calc R
C6 C 0.5050(3) 0.7052(6) 0.0529(2) 0.0268(7) Uani 1 1 d .
H6 H 0.4625 0.7662 0.0115 0.032 Uiso 1 1 calc R
C7 C 0.3496(3) 0.6390(5) 0.1268(2) 0.0223(7) Uani 1 1 d .
C8 C 0.2802(3) 0.7346(6) 0.0741(2) 0.0270(8) Uani 1 1 d .
H8 H 0.3059 0.8003 0.0267 0.032 Uiso 1 1 calc R
C9 C 0.1731(3) 0.7342(6) 0.0907(3) 0.0307(8) Uani 1 1 d .
H9 H 0.1260 0.8007 0.0546 0.037 Uiso 1 1 calc R
C10 C 0.1340(3) 0.6384(6) 0.1592(3) 0.0321(9) Uani 1 1 d .
H10 H 0.0605 0.6385 0.1698 0.038 Uiso 1 1 calc R
C11 C 0.2026(4) 0.5428(6) 0.2118(3) 0.0325(9) Uani 1 1 d .
H11 H 0.1762 0.4766 0.2589 0.039 Uiso 1 1 calc R
C12 C 0.3100(4) 0.5431(6) 0.1963(3) 0.0293(8) Uani 1 1 d .
H12 H 0.3569 0.4779 0.2331 0.035 Uiso 1 1 calc R
Hg1 Hg 0.588271(13) 0.48431(2) 0.215478(9) 0.02912(6) Uani 1 1 d .
I1 I 0.55541(2) 0.64579(4) 0.362420(17) 0.03218(7) Uani 1 1 d .
I2 I 0.60405(2) 0.11879(4) 0.174357(16) 0.03053(7) Uani 1 1 d .
N1 N 0.6798(3) 0.6227(5) 0.1035(2) 0.0253(6) Uani 1 1 d .
N2 N 0.4605(3) 0.6301(4) 0.1160(2) 0.0229(6) Uani 1 1 d .

loop_
_atom_site_aniso_label
_atom_site_aniso_U_11
_atom_site_aniso_U_22
_atom_site_aniso_U_33
_atom_site_aniso_U_23
_atom_site_aniso_U_13
_atom_site_aniso_U_12
C1 0.0269(17) 0.0212(17) 0.0257(18) -0.0042(14) 0.0062(14) -0.0022(14)
C2 0.0311(19) 0.030(2) 0.0241(18) 0.0026(15) 0.0034(14) -0.0021(16)
C3 0.034(2) 0.0276(19) 0.029(2) -0.0022(15) 0.0086(16) -0.0072(16)
C4 0.0258(18) 0.036(2) 0.031(2) -0.0079(17) 0.0051(15) -0.0033(17)
C5 0.031(2) 0.035(2) 0.028(2) -0.0043(16) -0.0018(15) 0.0018(17)
C6 0.0268(17) 0.031(2) 0.0228(17) 0.0028(15) 0.0020(14) -0.0006(15)
C7 0.0259(17) 0.0191(16) 0.0220(17) -0.0024(13) 0.0035(13) -0.0015(13)
C8 0.0311(19) 0.0257(19) 0.0243(18) 0.0041(14) 0.0040(14) 0.0012(15)
C9 0.0277(19) 0.034(2) 0.030(2) -0.0007(16) -0.0004(15) 0.0059(17)
C10 0.0284(19) 0.037(2) 0.031(2) -0.0055(17) 0.0087(16) -0.0030(17)
C11 0.037(2) 0.033(2) 0.028(2) 0.0027(16) 0.0090(17) -0.0041(18)
C12 0.035(2) 0.0274(19) 0.0250(19) 0.0050(15) 0.0009(16) -0.0021(16)
Hg1 0.03627(10) 0.03062(9) 0.02057(8) 0.00010(5) 0.00383(6) 0.00519(6)
I1 0.03533(14) 0.03794(15) 0.02338(13) -0.00722(10) 0.00453(10) -0.00101(11)
I2 0.04152(15) 0.02639(13) 0.02373(13) -0.00142(9) 0.00293(10) 0.00324(10)
N1 0.0317(16) 0.0210(15) 0.0234(15) -0.0026(12) 0.0043(12) -0.0005(13)
N2 0.0258(15) 0.0215(15) 0.0215(15) -0.0009(11) 0.0040(12) 0.0012(12)

loop_
_atom_type_symbol
_atom_type_description
_atom_type_number_in_cell
_atom_type_scat_dispersion_real
_atom_type_scat_dispersion_imag
_atom_type_scat_source
C C 48 0.0033 0.0016
; International Tables for Crystallography (1992).
Vol. C, Tables 4.2.6.8 and 6.1.1.4
;
H H 40 0.0000 0.0000
; International Tables for Crystallography (1992).
Vol. C, Tables 4.2.6.8 and 6.1.1.4
;
Hg Hg 4 -2.3894 9.2266
; International Tables for Crystallography (1992).
Vol. C, Tables 4.2.6.8 and 6.1.1.4
;
I I 8 -0.4742 1.8119
; International Tables for Crystallography (1992).
Vol. C, Tables 4.2.6.8 and 6.1.1.4
;
N N 8 0.0061 0.0033
; International Tables for Crystallography (1992).
Vol. C, Tables 4.2.6.8 and 6.1.1.4
;

loop_
_geom_angle_atom_site_label_1
_geom_angle_atom_site_label_2
_geom_angle_atom_site_label_3
_geom_angle
N1 C1 C2 121.9(4)
N1 C1 C6 118.4(3)
C2 C1 C6 119.7(4)
C3 C2 C1 119.1(4)
C3 C2 H2 120.5
C1 C2 H2 120.5
C4 C3 C2 118.5(4)
C4 C3 H3 120.8
C2 C3 H3 120.8
C3 C4 C5 119.4(4)
C3 C4 H4 120.3
C5 C4 H4 120.3
N1 C5 C4 122.3(4)
N1 C5 H5 118.8
C4 C5 H5 118.8
N2 C6 C1 122.0(4)
N2 C6 H6 119.0
C1 C6 H6 119.0
C8 C7 C12 119.1(4)
C8 C7 N2 124.7(3)
C12 C7 N2 116.2(3)
C7 C8 C9 119.9(4)
C7 C8 H8 120.0
C9 C8 H8 120.0
C10 C9 C8 120.9(4)
C10 C9 H9 119.5
C8 C9 H9 119.5
C11 C10 C9 119.5(4)
C11 C10 H10 120.2
C9 C10 H10 120.2
C10 C11 C12 120.2(4)
C10 C11 H11 119.9
C12 C11 H11 119.9
C11 C12 C7 120.4(4)
C11 C12 H12 119.8
C7 C12 H12 119.8
N1 Hg1 N2 70.47(11)
N1 Hg1 I1 124.84(8)
N2 Hg1 I1 105.79(7)
N1 Hg1 I2 100.53(8)
N2 Hg1 I2 107.52(7)
I1 Hg1 I2 130.455(11)
C5 N1 C1 118.9(4)
C5 N1 Hg1 124.7(3)
C1 N1 Hg1 116.2(3)
C6 N2 C7 121.8(3)
C6 N2 Hg1 112.7(3)
C7 N2 Hg1 125.5(2)

loop_
_geom_bond_atom_site_label_1
_geom_bond_atom_site_label_2
_geom_bond_distance
C1 N1 1.342(5)
C1 C2 1.389(5)
C1 C6 1.474(5)
C2 C3 1.388(6)
C2 H2 0.9500
C3 C4 1.376(6)
C3 H3 0.9500
C4 C5 1.385(6)
C4 H4 0.9500
C5 N1 1.330(5)
C5 H5 0.9500
C6 N2 1.276(5)
C6 H6 0.9500
C7 C8 1.387(5)
C7 C12 1.400(5)
C7 N2 1.421(5)
C8 C9 1.388(6)
C8 H8 0.9500
C9 C10 1.383(6)
C9 H9 0.9500
C10 C11 1.379(7)
C10 H10 0.9500
C11 C12 1.389(6)
C11 H11 0.9500
C12 H12 0.9500
Hg1 N1 2.357(3)
Hg1 N2 2.478(3)
Hg1 I1 2.6446(3)
Hg1 I2 2.6964(3)

loop_
_geom_torsion_atom_site_label_1
_geom_torsion_atom_site_label_2
_geom_torsion_atom_site_label_3
_geom_torsion_atom_site_label_4
_geom_torsion
N1 C1 C2 C3 -0.1(6)
C6 C1 C2 C3 179.9(4)
C1 C2 C3 C4 0.3(6)
C2 C3 C4 C5 -0.6(6)
C3 C4 C5 N1 0.5(7)
N1 C1 C6 N2 -3.5(6)
C2 C1 C6 N2 176.5(4)
C12 C7 C8 C9 0.0(6)
N2 C7 C8 C9 -179.9(4)
C7 C8 C9 C10 -0.4(6)
C8 C9 C10 C11 0.4(7)
C9 C10 C11 C12 0.1(7)
C10 C11 C12 C7 -0.5(7)
C8 C7 C12 C11 0.5(6)
N2 C7 C12 C11 -179.6(4)
C4 C5 N1 C1 -0.3(6)
C4 C5 N1 Hg1 175.0(3)
C2 C1 N1 C5 0.0(6)
C6 C1 N1 C5 -180.0(4)
C2 C1 N1 Hg1 -175.6(3)
C6 C1 N1 Hg1 4.4(4)
N2 Hg1 N1 C5 -178.2(3)
I1 Hg1 N1 C5 85.8(3)
I2 Hg1 N1 C5 -73.2(3)
N2 Hg1 N1 C1 -2.9(3)
I1 Hg1 N1 C1 -98.9(3)
I2 Hg1 N1 C1 102.1(3)
C1 C6 N2 C7 178.5(3)
C1 C6 N2 Hg1 0.7(5)
C8 C7 N2 C6 -3.2(6)
C12 C7 N2 C6 176.9(4)
C8 C7 N2 Hg1 174.3(3)
C12 C7 N2 Hg1 -5.6(5)
N1 Hg1 N2 C6 1.1(3)
I1 Hg1 N2 C6 123.1(3)
I2 Hg1 N2 C6 -94.2(3)
N1 Hg1 N2 C7 -176.6(3)
I1 Hg1 N2 C7 -54.6(3)
I2 Hg1 N2 C7 88.1(3)
